data_2200345
loop_
_publ_author_name
'Wen, Ming'
'Munakata, Megumu'
'Suenaga, Yusaku'
'Kuroda-Sowa, Takayoshi'
'Maekawa, Masahiko'
'Yan, Sheng Gang'

_publ_section_title
;
 A bent two-coordinate silver(I) complex with
 2,2',3,3'-tetrahydro-4,4'-dithia-1,1'-binaphylidene
;
_journal_issue 6
_journal_name_full 'Acta Crystallographica Section E'
_journal_page_first m246
_journal_page_last m247
_journal_paper_doi 10.1107/S1600536801007759
_journal_volume 57
_journal_year 2001
_chemical_formula_iupac '[Ag (C18 H16 S2)] P F6'
_chemical_formula_moiety 'C18 H16 Ag S2 1+, P F6 1-'
_chemical_formula_sum 'C18 H16 Ag F6 P S2'
_chemical_formula_weight 549.28
_space_group_IT_number 56
_symmetry_cell_setting orthorhombic
_symmetry_space_group_name_Hall '-P 2ab 2ac'
_symmetry_space_group_name_H-M 'P c c n'
_cell_angle_alpha 90
_cell_angle_beta 90
_cell_angle_gamma 90
_cell_formula_units_Z 4
_cell_length_a 7.109(3)
_cell_length_b 15.014(2)
_cell_length_c 17.139(2)
_cell_measurement_reflns_used 28404
_cell_measurement_temperature 200
_cell_measurement_theta_max 27.6
_cell_measurement_theta_min 6.3
_cell_volume 1829.3(8)
_computing_cell_refinement D*TREK
_computing_data_collection 'D*TREK (Rigaku Corporation, 1991)'
_computing_data_reduction 'teXsan Ver. 1.10 (Molecular Structure Corporation, 1985 & 1999)'
_computing_publication_material 'teXsan Ver. 1.10'
_computing_structure_refinement 'SHELXL97 (Sheldrick, 1997)'
_computing_structure_solution 'MULTAN88 (Debaerdemaeker et al., 1988)'
_diffrn_measurement_device_type 'Quantum CCD/Rigaku AFC8'
_diffrn_measurement_method \w
_diffrn_radiation_type MoK\a
_diffrn_radiation_wavelength .7107
_diffrn_reflns_av_R_equivalents .039
_diffrn_reflns_limit_h_max 9
_diffrn_reflns_limit_h_min -8
_diffrn_reflns_limit_k_max 19
_diffrn_reflns_limit_k_min -18
_diffrn_reflns_limit_l_max 22
_diffrn_reflns_limit_l_min -22
_diffrn_reflns_number 28404
_diffrn_reflns_theta_max 27.6
_diffrn_reflns_theta_min 6.3
_exptl_absorpt_coefficient_mu 1.475
_exptl_absorpt_correction_T_max .863
_exptl_absorpt_correction_T_min .694
_exptl_absorpt_correction_type multi-scan
_exptl_absorpt_process_details '(REQAB; Jacobson, 1998)'
_exptl_crystal_colour colorless
_exptl_crystal_density_diffrn 1.994
_exptl_crystal_density_method 'not measured'
_exptl_crystal_description block
_exptl_crystal_size_max .20
_exptl_crystal_size_mid .20
_exptl_crystal_size_min .10
_refine_diff_density_max .88
_refine_diff_density_min -.48
_refine_ls_extinction_method none
_refine_ls_goodness_of_fit_ref 1.13
_refine_ls_hydrogen_treatment noref
_refine_ls_number_parameters 128
_refine_ls_number_reflns 1777
_refine_ls_R_factor_gt .034
_refine_ls_shift/su_max <0.001
_refine_ls_structure_factor_coef Fsqd
_refine_ls_weighting_details 'w = 1/[\s^2^(Fo^2^) + (0.0266P)^2^+4.3325P] where P = (Fo^2^+2Fc^2^)/3'
_refine_ls_weighting_scheme calc
_refine_ls_wR_factor_ref .079
_reflns_number_gt 1777
_reflns_number_total 2082
_reflns_threshold_expression I>2.0\s(I)
_cod_data_source_file tk6013.cif
_cod_data_source_block AgPF6-ttp
_cod_original_cell_volume 1829.4(8)
_cod_database_code 2200345

loop_
_symmetry_equiv_pos_as_xyz
x,y,z
1/2-x,1/2-y,z
1/2+x,-y,1/2-z
-x,1/2+y,1/2-z
-x,-y,-z
1/2+x,1/2+y,-z
1/2-x,y,1/2+z
x,1/2-y,1/2+z

loop_
_atom_site_label
_atom_site_fract_x
_atom_site_fract_y
_atom_site_fract_z
_atom_site_U_iso_or_equiv
_atom_site_adp_type
_atom_site_calc_flag
_atom_site_refinement_flags
_atom_site_occupancy
_atom_site_disorder_assembly
_atom_site_disorder_group
_atom_site_type_symbol
Ag(1) .7500 .2500 .49647(2) .02390(10) Uani d S 1.00 . . Ag
S(1) .82270(10) .09111(5) .46812(4) .0214(2) Uani d . 1.00 . . S
P(1) 1.2500 .2500 .58480(6) .0245(2) Uani d S 1.00 . . P
F(1) 1.1204(4) .2910(2) .5183(2) .0623(7) Uani d . 1.00 . . F
F(2) 1.1207(6) .2907(2) .6489(2) .0960(10) Uani d . 1.00 . . F
F(3) 1.1306(3) .16050(10) .58410(10) .0449(5) Uani d . 1.00 . . F
C(1) 1.0162(4) .1058(2) .3995(2) .0238(6) Uani d . 1.00 . . C
C(2) .9849(4) .1817(2) .3411(2) .0231(6) Uani d . 1.00 . . C
C(3) .7793(4) .2074(2) .3324(2) .0185(5) Uani d . 1.00 . . C
C(4) .6457(4) .1324(2) .3322(2) .0190(5) Uani d . 1.00 . . C
C(5) .5154(4) .1183(2) .2733(2) .0235(6) Uani d . 1.00 . . C
C(6) .3971(4) .0451(2) .2755(2) .0270(6) Uani d . 1.00 . . C
C(7) .4084(4) -.0152(2) .3363(2) .0267(6) Uani d . 1.00 . . C
C(8) .5367(4) -.0023(2) .3961(2) .0233(6) Uani d . 1.00 . . C
C(9) .6533(4) .0716(2) .3942(2) .0197(5) Uani d . 1.00 . . C
H(1) 1.1274 .1181 .4283 .0286 Uiso calc . 1.00 . . H
H(2) 1.0320 .0520 .3712 .0286 Uiso calc . 1.00 . . H
H(3) 1.0531 .2324 .3584 .0277 Uiso calc . 1.00 . . H
H(4) 1.0311 .1634 .2916 .0277 Uiso calc . 1.00 . . H
H(5) .5073 .1591 .2311 .0282 Uiso calc . 1.00 . . H
H(6) .3077 .0363 .2350 .0323 Uiso calc . 1.00 . . H
H(7) .3277 -.0656 .3372 .0320 Uiso calc . 1.00 . . H
H(8) .5447 -.0437 .4379 .0280 Uiso calc . 1.00 . . H

loop_
_atom_site_aniso_label
_atom_site_aniso_U_11
_atom_site_aniso_U_22
_atom_site_aniso_U_33
_atom_site_aniso_U_12
_atom_site_aniso_U_13
_atom_site_aniso_U_23
Ag(1) .0270(2) .0234(2) .0214(2) .00240(10) .0000 .0000
S(1) .0212(3) .0228(3) .0203(3) .0020(3) -.0026(3) .0027(3)
P(1) .0281(5) .0242(5) .0212(5) .0015(4) .0000 .0000
F(1) .0490(10) .0560(10) .081(2) -.0100(10) -.0320(10) .0240(10)
F(2) .156(3) .0440(10) .088(2) -.006(2) .088(2) -.0100(10)
F(3) .0550(10) .0370(10) .0430(10) -.0138(10) .0090(10) .0010(9)
C(1) .0170(10) .0270(10) .0270(10) .0050(10) .0000(10) .0000(10)
C(2) .0190(10) .0250(10) .0250(10) .0040(10) .0030(10) .0010(10)
C(3) .0200(10) .0210(10) .0150(10) .0020(10) -.0003(10) -.0002(10)
C(4) .0190(10) .0170(10) .0210(10) .0040(10) .0000(10) -.0020(10)
C(5) .0250(10) .0220(10) .0230(10) .0040(10) -.0040(10) -.0040(10)
C(6) .0220(10) .031(2) .0280(10) .0030(10) -.0040(10) -.0110(10)
C(7) .0240(10) .0240(10) .032(2) -.0020(10) .0030(10) -.0080(10)
C(8) .0250(10) .0200(10) .0250(10) .0010(10) .0050(10) -.0010(10)
C(9) .0190(10) .0210(10) .0200(10) .0040(10) .0010(10) -.0030(10)

loop_
_atom_type_symbol
_atom_type_description
_atom_type_scat_dispersion_real
_atom_type_scat_dispersion_imag
_atom_type_scat_source
Ag Ag -.897 1.101
;International Tables for Crystallography
(1992, Vol. C, Tables 4.2.6.8 and 6.1.1.4)
;
S S .125 .123
;International Tables for Crystallography
(1992, Vol. C, Tables 4.2.6.8 and 6.1.1.4)
;
P P .102 .094
;International Tables for Crystallography
(1992, Vol. C, Tables 4.2.6.8 and 6.1.1.4)
;
F F .017 .010
;International Tables for Crystallography
(1992, Vol. C, Tables 4.2.6.8 and 6.1.1.4)
;
C C .003 .002
;International Tables for Crystallography
(1992, Vol. C, Tables 4.2.6.8 and 6.1.1.4)
;
H H .000 .000
;International Tables for Crystallography
(1992, Vol. C, Table 6.1.1.4)
;

loop_
_geom_angle_atom_site_label_1
_geom_angle_atom_site_label_2
_geom_angle_atom_site_label_3
_geom_angle_site_symmetry_2
_geom_angle_site_symmetry_3
_geom_angle
_geom_angle_publ_flag
S(1) Ag(1) S(1) 1_555 2_655 157.48(4) yes
Ag(1) S(1) C(1) 1_555 1_555 99.59(10) yes
Ag(1) S(1) C(9) 1_555 1_555 99.04(9) yes
C(1) S(1) C(9) 1_555 1_555 94.10(10) yes
F(1) P(1) F(1) 1_555 2_755 88.3(2) no
F(1) P(1) F(2) 1_555 1_555 90.7(2) no
F(1) P(1) F(2) 1_555 2_755 179.0(2) no
F(1) P(1) F(3) 1_555 1_555 90.70(10) no
F(1) P(1) F(3) 1_555 2_755 88.70(10) no
F(2) P(1) F(2) 1_555 2_755 90.2(3) no
F(2) P(1) F(3) 1_555 1_555 91.30(10) no
F(2) P(1) F(3) 1_555 2_755 89.40(10) no
F(3) P(1) F(3) 1_555 2_755 179.1(2) no
S(1) C(1) C(2) 1_555 1_555 113.7(2) no
C(1) C(2) C(3) 1_555 1_555 113.1(2) no
C(2) C(3) C(3) 1_555 2_655 122.6(3) no
C(2) C(3) C(4) 1_555 1_555 115.2(2) no
C(3) C(3) C(4) 2_655 2_655 121.8(3) no
C(3) C(4) C(5) 1_555 1_555 123.3(3) no
C(3) C(4) C(9) 1_555 1_555 118.1(2) no
C(5) C(4) C(9) 1_555 1_555 118.5(3) no
C(4) C(5) C(6) 1_555 1_555 120.5(3) no
C(5) C(6) C(7) 1_555 1_555 120.3(3) no
C(6) C(7) C(8) 1_555 1_555 120.3(3) no
C(7) C(8) C(9) 1_555 1_555 119.2(3) no
S(1) C(9) C(4) 1_555 1_555 117.4(2) no
S(1) C(9) C(8) 1_555 1_555 121.5(2) no
C(4) C(9) C(8) 1_555 1_555 121.1(3) no

loop_
_geom_bond_atom_site_label_1
_geom_bond_atom_site_label_2
_geom_bond_site_symmetry_1
_geom_bond_site_symmetry_2
_geom_bond_distance
_geom_bond_publ_flag
Ag(1) S(1) . . 2.4889(8) yes
Ag(1) S(1) . 2_655 2.4889(8) no
S(1) C(1) . . 1.823(3) yes
S(1) C(9) . . 1.773(3) yes
P(1) F(1) . . 1.590(3) no
P(1) F(1) . 2_755 1.590(3) no
P(1) F(2) . . 1.557(4) no
P(1) F(2) . 2_755 1.557(4) no
P(1) F(3) . . 1.589(2) no
P(1) F(3) . 2_755 1.589(2) no
C(1) C(2) . . 1.533(4) no
C(2) C(3) . . 1.519(4) no
C(3) C(3) . 2_655 1.346(5) no
C(3) C(4) . . 1.473(4) no
C(4) C(5) . . 1.387(4) no
C(4) C(9) . . 1.402(4) no
C(5) C(6) . . 1.383(4) no
C(6) C(7) . . 1.384(4) no
C(7) C(8) . . 1.385(4) no
C(8) C(9) . . 1.385(4) no

loop_
_geom_contact_atom_site_label_1
_geom_contact_atom_site_label_2
_geom_contact_distance
_geom_contact_site_symmetry_2
F(1) C(8) 3.484(4) 6_556
F(2) C(8) 3.257(4) 6_556
F(2) C(7) 3.292(4) 6_556
F(2) C(2) 3.458(4) 8_555
F(2) C(5) 3.490(4) 7_655
F(3) C(8) 3.369(4) 5_756
F(3) C(5) 3.463(4) 7_655
C(1) C(7) 3.499(4) 1_655
C(1) C(6) 3.561(4) 1_655
